data_7052199
loop_
_publ_author_name
'Braga, Dario'
'Cadoni, Marcella'
'Grepioni, Fabrizia'
'Maini, Lucia'
'van de Streek, Jacco'

_publ_section_title
;
 Solid--gas reactions between 1,3-dimethylbarbituric acid and amines. A
 structural and spectroscopic study
;
_journal_issue 11
_journal_name_full 'New Journal of Chemistry'
_journal_page_first 1935
_journal_paper_doi 10.1039/b704772j
_journal_volume 31
_journal_year 2007
_chemical_formula_sum 'C14 H24 N6 O6'
_chemical_formula_weight 372.39
_chemical_name_systematic
;
?
;
_space_group_IT_number 15
_symmetry_cell_setting monoclinic
_symmetry_space_group_name_Hall '-C 2yc'
_symmetry_space_group_name_H-M 'C 1 2/c 1'
_atom_sites_solution_hydrogens geom
_atom_sites_solution_primary direct
_atom_sites_solution_secondary difmap
_audit_creation_method SHELXL-97
_cell_angle_alpha 90.00
_cell_angle_beta 95.17
_cell_angle_gamma 90.00
_cell_formula_units_Z 4
_cell_length_a 11.290(5)
_cell_length_b 19.761(6)
_cell_length_c 8.300(3)
_cell_measurement_temperature 293(2)
_cell_volume 1844.2(12)
_computing_structure_refinement 'SHELXL-97 (Sheldrick, 1997)'
_computing_structure_solution 'SHELXS-97 (Sheldrick, 1990)'
_diffrn_ambient_temperature 293(2)
_diffrn_measured_fraction_theta_full 0.999
_diffrn_measured_fraction_theta_max 0.999
_diffrn_radiation_monochromator graphite
_diffrn_radiation_source 'fine-focus sealed tube'
_diffrn_radiation_type MoK\a
_diffrn_radiation_wavelength 0.71073
_diffrn_reflns_av_R_equivalents 0.0535
_diffrn_reflns_av_sigmaI/netI 0.0657
_diffrn_reflns_limit_h_max 13
_diffrn_reflns_limit_h_min -13
_diffrn_reflns_limit_k_max 23
_diffrn_reflns_limit_k_min 0
_diffrn_reflns_limit_l_max 9
_diffrn_reflns_limit_l_min 0
_diffrn_reflns_number 1747
_diffrn_reflns_theta_full 24.98
_diffrn_reflns_theta_max 24.98
_diffrn_reflns_theta_min 3.10
_exptl_absorpt_coefficient_mu 0.106
_exptl_absorpt_correction_type none
_exptl_crystal_colour colourless
_exptl_crystal_density_diffrn 1.341
_exptl_crystal_density_method 'not measured'
_exptl_crystal_description prism
_exptl_crystal_F_000 792
_exptl_crystal_size_max 0.24
_exptl_crystal_size_mid 0.14
_exptl_crystal_size_min 0.12
_refine_diff_density_max 0.280
_refine_diff_density_min -0.277
_refine_diff_density_rms 0.066
_refine_ls_extinction_coef 0.008(2)
_refine_ls_extinction_expression Fc^*^=kFc[1+0.001xFc^2^\l^3^/sin(2\q)]^-1/4^
_refine_ls_extinction_method SHELXL
_refine_ls_goodness_of_fit_ref 0.957
_refine_ls_hydrogen_treatment mixed
_refine_ls_matrix_type full
_refine_ls_number_parameters 125
_refine_ls_number_reflns 1626
_refine_ls_number_restraints 0
_refine_ls_restrained_S_all 0.957
_refine_ls_R_factor_all 0.1389
_refine_ls_R_factor_gt 0.0583
_refine_ls_shift/su_max 0.003
_refine_ls_shift/su_mean 0.000
_refine_ls_structure_factor_coef Fsqd
_refine_ls_weighting_details 'calc w=1/[\s^2^(Fo^2^)+(0.1348P)^2^+0.5265P] where P=(Fo^2^+2Fc^2^)/3'
_refine_ls_weighting_scheme calc
_refine_ls_wR_factor_gt 0.1588
_refine_ls_wR_factor_ref 0.2106
_reflns_number_gt 807
_reflns_number_total 1626
_reflns_threshold_expression >2sigma(I)
_cod_data_source_file b704772j.txt
_cod_data_source_block 2b
_cod_depositor_comments
;
The following automatic conversions were performed:
'_symmetry_cell_setting' value 'Monoclinic' changed to 'monoclinic'
according to '/home/saulius/struct/CIF-dictionaries/cif_core.dic'
dictionary named 'cif_core.dic' version 2.4.1 from 2010-06-29.

Automatic conversion script
Id: cif_fix_enum 1527 2010-12-29 10:47:43Z saulius 
;
_cod_original_sg_symbol_H-M C2/c
_cod_database_code 7052199

loop_
_symmetry_equiv_pos_as_xyz
'x, y, z'
'-x, y, -z+1/2'
'x+1/2, y+1/2, z'
'-x+1/2, y+1/2, -z+1/2'
'-x, -y, -z'
'x, -y, z-1/2'
'-x+1/2, -y+1/2, -z'
'x+1/2, -y+1/2, z-1/2'

loop_
_atom_site_label
_atom_site_type_symbol
_atom_site_fract_x
_atom_site_fract_y
_atom_site_fract_z
_atom_site_U_iso_or_equiv
_atom_site_adp_type
_atom_site_occupancy
_atom_site_symmetry_multiplicity
_atom_site_calc_flag
_atom_site_refinement_flags
_atom_site_disorder_assembly
_atom_site_disorder_group
H300 H 0.2556 0.2536 0.1970 0.050 Uiso 1 1 d . . .
H301 H 0.3626 0.2854 0.1359 0.050 Uiso 1 1 d . . .
H302 H 0.3762 0.2518 0.2758 0.050 Uiso 1 1 d . . .
O2 O 0.1813(2) 0.17170(13) 0.1301(3) 0.0514(8) Uani 1 1 d . . .
O3 O -0.0191(3) 0.26371(15) -0.0346(3) 0.0517(8) Uani 1 1 d . . .
C4 C 0.0000 0.1801(3) 0.2500 0.0385(12) Uani 1 2 d S . .
N2 N -0.0113(3) 0.36100(15) 0.1091(3) 0.0411(8) Uani 1 1 d . . .
C5 C 0.0000 0.2547(3) 0.2500 0.0358(12) Uani 1 2 d S . .
N1 N 0.0899(3) 0.07405(15) 0.1913(4) 0.0439(9) Uani 1 1 d . . .
C3 C 0.0935(3) 0.14483(19) 0.1892(4) 0.0402(9) Uani 1 1 d . . .
O1 O 0.0000 -0.0249(2) 0.2500 0.0627(12) Uani 1 2 d S . .
N3 N 0.3265(3) 0.27974(17) 0.2121(4) 0.0462(9) Uani 1 1 d . . .
C2 C 0.0000 0.0374(3) 0.2500 0.0448(13) Uani 1 2 d S . .
C6 C -0.0108(3) 0.29123(18) 0.1032(4) 0.0379(9) Uani 1 1 d . . .
C7 C 0.0000 0.3990(3) 0.2500 0.0442(14) Uani 1 2 d S . .
O4 O 0.0000 0.4601(2) 0.2500 0.0778(15) Uani 1 2 d S . .
C9 C -0.0274(6) 0.3998(2) -0.0434(5) 0.0761(16) Uani 1 1 d . . .
H9A H -0.0455 0.3692 -0.1322 0.114 Uiso 1 1 calc R . .
H9B H 0.0444 0.4239 -0.0590 0.114 Uiso 1 1 calc R . .
H9C H -0.0916 0.4313 -0.0382 0.114 Uiso 1 1 calc R . .
C8 C 0.1873(4) 0.0354(2) 0.1302(6) 0.0638(13) Uani 1 1 d . . .
H8A H 0.2309 0.0123 0.2183 0.096 Uiso 1 1 calc R . .
H8B H 0.2394 0.0657 0.0802 0.096 Uiso 1 1 calc R . .
H8C H 0.1552 0.0030 0.0520 0.096 Uiso 1 1 calc R . .
C10 C 0.2999(5) 0.3457(2) 0.2732(8) 0.0782(16) Uani 1 1 d . . .
H10A H 0.2663 0.3410 0.3749 0.117 Uiso 1 1 calc R . .
H10B H 0.2439 0.3682 0.1973 0.117 Uiso 1 1 calc R . .
H10C H 0.3716 0.3719 0.2882 0.117 Uiso 1 1 calc R . .

loop_
_atom_site_aniso_label
_atom_site_aniso_U_11
_atom_site_aniso_U_22
_atom_site_aniso_U_33
_atom_site_aniso_U_23
_atom_site_aniso_U_13
_atom_site_aniso_U_12
O2 0.0479(17) 0.0470(17) 0.0618(18) -0.0031(13) 0.0197(13) -0.0066(13)
O3 0.066(2) 0.0624(19) 0.0271(14) -0.0105(12) 0.0030(12) 0.0004(15)
C4 0.042(3) 0.038(3) 0.035(3) 0.000 0.004(2) 0.000
N2 0.061(2) 0.0373(18) 0.0255(16) 0.0050(13) 0.0075(14) 0.0003(15)
C5 0.040(3) 0.038(3) 0.030(3) 0.000 0.007(2) 0.000
N1 0.0392(18) 0.0387(19) 0.055(2) -0.0029(15) 0.0097(15) 0.0038(14)
C3 0.040(2) 0.040(2) 0.041(2) -0.0028(17) 0.0037(17) -0.0031(18)
O1 0.057(3) 0.043(3) 0.090(3) 0.000 0.017(2) 0.000
N3 0.0412(19) 0.060(2) 0.0382(18) 0.0020(15) 0.0075(13) -0.0082(16)
C2 0.042(3) 0.034(3) 0.059(3) 0.000 0.005(3) 0.000
C6 0.036(2) 0.046(2) 0.032(2) -0.0050(16) 0.0057(15) -0.0029(17)
C7 0.061(4) 0.033(3) 0.040(3) 0.000 0.013(3) 0.000
O4 0.141(5) 0.042(3) 0.053(3) 0.000 0.021(3) 0.000
C9 0.130(5) 0.065(3) 0.033(3) 0.020(2) 0.010(3) 0.002(3)
C8 0.058(3) 0.051(3) 0.086(3) -0.003(2) 0.027(2) 0.012(2)
C10 0.065(3) 0.060(3) 0.111(4) -0.015(3) 0.011(3) 0.000(2)

loop_
_atom_type_symbol
_atom_type_description
_atom_type_scat_dispersion_real
_atom_type_scat_dispersion_imag
_atom_type_scat_source
C C 0.0033 0.0016 'International Tables Vol C Tables 4.2.6.8 and 6.1.1.4'
H H 0.0000 0.0000 'International Tables Vol C Tables 4.2.6.8 and 6.1.1.4'
N N 0.0061 0.0033 'International Tables Vol C Tables 4.2.6.8 and 6.1.1.4'
O O 0.0106 0.0060 'International Tables Vol C Tables 4.2.6.8 and 6.1.1.4'

loop_
_geom_angle_atom_site_label_1
_geom_angle_atom_site_label_2
_geom_angle_atom_site_label_3
_geom_angle
_geom_angle_site_symmetry_1
_geom_angle_site_symmetry_3
_geom_angle_publ_flag
C3 C4 C3 120.2(5) 2 . ?
C3 C4 C5 119.9(2) 2 . ?
C3 C4 C5 119.9(2) . . ?
C6 N2 C7 124.8(3) . . ?
C6 N2 C9 119.2(3) . . ?
C7 N2 C9 115.9(3) . . ?
C6 C5 C6 118.5(5) . 2 ?
C6 C5 C4 120.8(2) . . ?
C6 C5 C4 120.8(2) 2 . ?
C2 N1 C3 123.7(3) . . ?
C2 N1 C8 116.7(3) . . ?
C3 N1 C8 119.5(3) . . ?
O2 C3 C4 125.2(4) . . ?
O2 C3 N1 116.7(3) . . ?
C4 C3 N1 118.1(4) . . ?
O1 C2 N1 121.9(2) . . ?
O1 C2 N1 121.9(2) . 2 ?
N1 C2 N1 116.2(5) . 2 ?
O3 C6 N2 117.6(3) . . ?
O3 C6 C5 123.7(4) . . ?
N2 C6 C5 118.7(3) . . ?
O4 C7 N2 122.8(2) . . ?
O4 C7 N2 122.8(2) . 2 ?
N2 C7 N2 114.4(4) . 2 ?

loop_
_geom_bond_atom_site_label_1
_geom_bond_atom_site_label_2
_geom_bond_distance
_geom_bond_site_symmetry_2
_geom_bond_publ_flag
O2 C3 1.262(4) . ?
O3 C6 1.262(4) . ?
C4 C3 1.396(4) 2 ?
C4 C3 1.396(4) . ?
C4 C5 1.475(7) . ?
N2 C6 1.380(5) . ?
N2 C7 1.387(4) . ?
N2 C9 1.476(5) . ?
C5 C6 1.412(4) . ?
C5 C6 1.412(4) 2 ?
N1 C2 1.372(4) . ?
N1 C3 1.400(5) . ?
N1 C8 1.465(5) . ?
O1 C2 1.229(7) . ?
N3 C10 1.440(6) . ?
C2 N1 1.372(4) 2 ?
C7 O4 1.207(7) . ?
C7 N2 1.387(4) 2 ?
